data_4027449
loop_
_publ_author_name
'Hai-Liang Zhu'
'Jun-Bing Ling'
'Peng-Fei Xu'

_publ_section_title
;
 \a-Oxo-\g-Butyrolactam, N-Containing Pronucleophile in Organocatalytic
 One-Pot Assembly of Butyrolactam-Fused Indoloquinolizidines
;
_journal_name_full 'Journal of Organic Chemistry'
_journal_page_first 7737
_journal_page_last 7743
_journal_paper_doi 10.1021/jo301192d
_journal_volume 77
_journal_year 2012
_chemical_absolute_configuration none
_chemical_formula_sum 'C31 H28 N3 O2'
_chemical_formula_weight 474.56
_chemical_name_systematic
; 
 ? 
;
_space_group_IT_number 96
_symmetry_cell_setting tetragonal
_symmetry_space_group_name_Hall 'P 4nw 2abw'
_symmetry_space_group_name_H-M 'P 43 21 2'
_atom_sites_solution_hydrogens geom
_atom_sites_solution_primary direct
_atom_sites_solution_secondary difmap
_audit_creation_method SHELXL-97
_cell_angle_alpha 90.00
_cell_angle_beta 90.00
_cell_angle_gamma 90.00
_cell_formula_units_Z 8
_cell_length_a 10.321(3)
_cell_length_b 10.321(3)
_cell_length_c 57.75(2)
_cell_measurement_reflns_used 5599
_cell_measurement_temperature 296(2)
_cell_measurement_theta_max 26.54
_cell_measurement_theta_min 2.24
_cell_volume 6152(3)
_computing_cell_refinement 'Bruker SAINT'
_computing_data_collection 'Bruker APEX2'
_computing_data_reduction 'Bruker SAINT'
_computing_molecular_graphics 'Bruker SHELXTL'
_computing_publication_material 'Bruker SHELXTL'
_computing_structure_refinement 'SHELXL-97 (Sheldrick, 2008)'
_computing_structure_solution 'SHELXS-97 (Sheldrick, 2008)'
_diffrn_ambient_temperature 296(2)
_diffrn_measured_fraction_theta_full 0.969
_diffrn_measured_fraction_theta_max 0.969
_diffrn_measurement_device_type 'Bruker APEX-II CCD'
_diffrn_measurement_method '\f and \w scans'
_diffrn_radiation_monochromator graphite
_diffrn_radiation_source 'fine-focus sealed tube'
_diffrn_radiation_type MoK\a
_diffrn_radiation_wavelength 0.71073
_diffrn_reflns_av_R_equivalents 0.1107
_diffrn_reflns_av_sigmaI/netI 0.0956
_diffrn_reflns_limit_h_max 12
_diffrn_reflns_limit_h_min -12
_diffrn_reflns_limit_k_max 12
_diffrn_reflns_limit_k_min -12
_diffrn_reflns_limit_l_max 64
_diffrn_reflns_limit_l_min -65
_diffrn_reflns_number 29220
_diffrn_reflns_theta_full 25.20
_diffrn_reflns_theta_max 25.20
_diffrn_reflns_theta_min 2.10
_exptl_absorpt_coefficient_mu 0.065
_exptl_absorpt_correction_T_max 0.9904
_exptl_absorpt_correction_T_min 0.9865
_exptl_absorpt_correction_type multi-scan
_exptl_crystal_density_diffrn 1.025
_exptl_crystal_density_meas 0
_exptl_crystal_F_000 2008
_exptl_crystal_size_max 0.21
_exptl_crystal_size_mid 0.16
_exptl_crystal_size_min 0.15
_refine_diff_density_max 0.817
_refine_diff_density_min -0.340
_refine_diff_density_rms 0.139
_refine_ls_abs_structure_details 'Flack H D (1983), Acta Cryst. A39, 876-881'
_refine_ls_abs_structure_Flack 3(6)
_refine_ls_extinction_method none
_refine_ls_goodness_of_fit_ref 1.035
_refine_ls_hydrogen_treatment constr
_refine_ls_matrix_type full
_refine_ls_number_parameters 326
_refine_ls_number_reflns 5403
_refine_ls_number_restraints 0
_refine_ls_restrained_S_all 1.035
_refine_ls_R_factor_all 0.2026
_refine_ls_R_factor_gt 0.1402
_refine_ls_shift/su_max 0.000
_refine_ls_shift/su_mean 0.000
_refine_ls_structure_factor_coef Fsqd
_refine_ls_weighting_details 'calc w=1/[\s^2^(Fo^2^)+(0.2500P)^2^+0.2213P] where P=(Fo^2^+2Fc^2^)/3'
_refine_ls_weighting_scheme calc
_refine_ls_wR_factor_gt 0.3400
_refine_ls_wR_factor_ref 0.3851
_reflns_number_gt 3059
_reflns_number_total 5403
_reflns_threshold_expression >2sigma(I)
_cod_data_source_file jo301192d_si_001.cif
_cod_data_source_block p43212
_cod_database_code 4027449

loop_
_symmetry_equiv_pos_as_xyz
'x, y, z'
'-x, -y, z+1/2'
'-y+1/2, x+1/2, z+3/4'
'y+1/2, -x+1/2, z+1/4'
'-x+1/2, y+1/2, -z+3/4'
'x+1/2, -y+1/2, -z+1/4'
'y, x, -z'
'-y, -x, -z+1/2'

loop_
_atom_site_label
_atom_site_type_symbol
_atom_site_fract_x
_atom_site_fract_y
_atom_site_fract_z
_atom_site_U_iso_or_equiv
_atom_site_adp_type
_atom_site_occupancy
_atom_site_symmetry_multiplicity
_atom_site_calc_flag
_atom_site_refinement_flags
C1 C 0.1361(7) 0.5883(7) 0.02353(14) 0.0600(19) Uani 1 1 d .
C2 C 0.2223(7) 0.6761(8) 0.03622(14) 0.066(2) Uani 1 1 d .
C3 C 0.2556(7) 0.4696(8) 0.04809(15) 0.071(2) Uani 1 1 d .
H3A H 0.2244 0.4360 0.0627 0.085 Uiso 1 1 calc R
H3B H 0.3287 0.4176 0.0430 0.085 Uiso 1 1 calc R
C4 C 0.1530(6) 0.4694(7) 0.03076(12) 0.0526(18) Uani 1 1 d .
C5 C 0.0800(6) 0.3550(6) 0.02107(13) 0.0505(17) Uani 1 1 d .
H5 H 0.1332 0.3120 0.0093 0.061 Uiso 1 1 calc R
C6 C -0.0421(6) 0.4074(6) 0.00992(12) 0.0513(17) Uani 1 1 d .
H6A H -0.0827 0.3387 0.0011 0.062 Uiso 1 1 calc R
H6B H -0.1021 0.4332 0.0220 0.062 Uiso 1 1 calc R
C7 C -0.0180(6) 0.5222(6) -0.00592(13) 0.0544(18) Uani 1 1 d .
H7 H -0.1032 0.5522 -0.0111 0.065 Uiso 1 1 calc R
C8 C 0.0586(7) 0.4924(6) -0.02731(14) 0.0574(19) Uani 1 1 d .
C9 C 0.1213(8) 0.4022(8) -0.05939(14) 0.064(2) Uani 1 1 d .
C10 C 0.1370(9) 0.3193(8) -0.07862(15) 0.074(2) Uani 1 1 d .
H10 H 0.0867 0.2454 -0.0806 0.089 Uiso 1 1 calc R
C11 C 0.2336(11) 0.3552(11) -0.09460(19) 0.101(3) Uani 1 1 d .
H11 H 0.2508 0.3012 -0.1071 0.122 Uiso 1 1 calc R
C12 C 0.3054(8) 0.4719(9) -0.09213(16) 0.073(2) Uani 1 1 d .
C13 C 0.2881(8) 0.5461(8) -0.07372(15) 0.069(2) Uani 1 1 d .
H13 H 0.3376 0.6207 -0.0719 0.082 Uiso 1 1 calc R
C14 C 0.1940(7) 0.5129(7) -0.05660(14) 0.057(2) Uani 1 1 d .
C15 C 0.1525(7) 0.5706(7) -0.03587(13) 0.0531(18) Uani 1 1 d .
C16 C 0.1871(8) 0.6972(7) -0.02469(14) 0.066(2) Uani 1 1 d .
H16A H 0.2677 0.6880 -0.0162 0.080 Uiso 1 1 calc R
H16B H 0.1995 0.7628 -0.0365 0.080 Uiso 1 1 calc R
C17 C 0.0807(8) 0.7384(6) -0.00843(13) 0.059(2) Uani 1 1 d .
H17A H 0.1107 0.8103 0.0009 0.071 Uiso 1 1 calc R
H17B H 0.0067 0.7676 -0.0173 0.071 Uiso 1 1 calc R
C18 C 0.3817(9) 0.6514(9) 0.06625(16) 0.081(3) Uani 1 1 d .
H18A H 0.3934 0.5881 0.0785 0.097 Uiso 1 1 calc R
H18B H 0.3456 0.7289 0.0732 0.097 Uiso 1 1 calc R
C19 C 0.5165(8) 0.6853(9) 0.05608(16) 0.073(2) Uani 1 1 d .
C20 C 0.5802(8) 0.7887(10) 0.06312(18) 0.086(3) Uani 1 1 d .
H20 H 0.5430 0.8458 0.0736 0.103 Uiso 1 1 calc R
C21 C 0.7003(15) 0.8100(15) 0.0548(3) 0.130(5) Uani 1 1 d .
H21 H 0.7509 0.8781 0.0602 0.156 Uiso 1 1 calc R
C22 C 0.7483(13) 0.721(3) 0.0366(4) 0.166(9) Uani 1 1 d .
H22 H 0.8305 0.7332 0.0304 0.199 Uiso 1 1 calc R
C23 C 0.6799(17) 0.6300(13) 0.0296(3) 0.141(6) Uani 1 1 d .
H23 H 0.7074 0.5786 0.0173 0.170 Uiso 1 1 calc R
C24 C 0.5699(11) 0.6075(12) 0.0396(2) 0.113(4) Uani 1 1 d .
H24 H 0.5246 0.5335 0.0353 0.136 Uiso 1 1 calc R
C25 C 0.0441(7) 0.2554(7) 0.04047(13) 0.0525(18) Uani 1 1 d .
C26 C -0.0119(7) 0.2978(8) 0.06090(14) 0.064(2) Uani 1 1 d .
H26 H -0.0254 0.3855 0.0637 0.076 Uiso 1 1 calc R
C27 C -0.0480(9) 0.2028(11) 0.07753(15) 0.082(3) Uani 1 1 d .
H27 H -0.0809 0.2308 0.0917 0.098 Uiso 1 1 calc R
C28 C -0.0374(9) 0.0797(10) 0.07403(18) 0.078(3) Uani 1 1 d .
H28 H -0.0636 0.0206 0.0853 0.093 Uiso 1 1 calc R
C29 C 0.0143(8) 0.0371(9) 0.0529(2) 0.083(3) Uani 1 1 d .
H29 H 0.0204 -0.0513 0.0500 0.100 Uiso 1 1 calc R
C30 C 0.0573(6) 0.1262(6) 0.03605(14) 0.0566(19) Uani 1 1 d .
H30 H 0.0938 0.0975 0.0223 0.068 Uiso 1 1 calc R
C31 C 0.4525(13) 0.6178(12) -0.10966(19) 0.118(4) Uani 1 1 d .
H31A H 0.4203 0.6678 -0.0969 0.178 Uiso 1 1 calc R
H31B H 0.4350 0.6626 -0.1239 0.178 Uiso 1 1 calc R
H31C H 0.5442 0.6058 -0.1080 0.178 Uiso 1 1 calc R
N1 N 0.2910(6) 0.6019(7) 0.05015(13) 0.073(2) Uani 1 1 d .
N2 N 0.0407(6) 0.6301(5) 0.00693(11) 0.0584(16) Uani 1 1 d .
N3 N 0.0387(6) 0.3890(5) -0.04116(10) 0.0540(15) Uani 1 1 d .
O1 O 0.2262(6) 0.7960(5) 0.03563(9) 0.0763(17) Uani 1 1 d .
O2 O 0.3884(8) 0.4914(8) -0.10999(12) 0.110(2) Uani 1 1 d .

loop_
_atom_site_aniso_label
_atom_site_aniso_U_11
_atom_site_aniso_U_22
_atom_site_aniso_U_33
_atom_site_aniso_U_23
_atom_site_aniso_U_13
_atom_site_aniso_U_12
C1 0.061(4) 0.056(4) 0.063(5) -0.001(4) 0.000(4) 0.005(3)
C2 0.056(5) 0.070(6) 0.074(6) -0.006(4) 0.015(4) -0.032(4)
C3 0.054(4) 0.064(5) 0.095(6) 0.017(4) -0.023(4) -0.026(4)
C4 0.041(3) 0.058(4) 0.059(5) 0.008(4) -0.001(3) -0.002(3)
C5 0.041(3) 0.042(3) 0.069(5) 0.009(3) -0.002(3) 0.002(3)
C6 0.049(4) 0.049(4) 0.056(5) 0.007(3) -0.004(3) -0.019(3)
C7 0.044(4) 0.049(4) 0.071(5) 0.017(4) -0.002(4) -0.004(3)
C8 0.060(4) 0.043(4) 0.069(5) 0.006(4) -0.016(4) 0.002(3)
C9 0.067(5) 0.068(5) 0.057(5) 0.010(4) -0.016(4) 0.009(4)
C10 0.091(6) 0.059(5) 0.072(6) -0.002(4) 0.001(5) -0.018(4)
C11 0.110(8) 0.103(8) 0.092(7) -0.026(6) 0.000(7) 0.004(6)
C12 0.080(6) 0.084(6) 0.056(6) 0.010(5) 0.008(5) -0.011(5)
C13 0.081(6) 0.061(5) 0.064(6) 0.002(4) -0.019(5) -0.013(4)
C14 0.051(4) 0.049(4) 0.072(5) 0.024(4) -0.011(4) -0.019(3)
C15 0.058(4) 0.049(4) 0.053(5) 0.003(3) -0.008(4) 0.002(3)
C16 0.075(5) 0.044(4) 0.081(5) 0.010(4) 0.010(4) -0.034(4)
C17 0.073(5) 0.036(4) 0.069(5) 0.005(4) 0.003(4) -0.013(3)
C18 0.078(6) 0.076(5) 0.088(7) 0.015(5) -0.007(5) -0.027(4)
C19 0.055(5) 0.089(6) 0.076(6) 0.019(5) -0.001(4) 0.021(4)
C20 0.055(5) 0.095(6) 0.109(7) 0.016(6) -0.022(5) -0.045(4)
C21 0.120(11) 0.136(11) 0.135(11) 0.037(10) -0.056(9) -0.061(9)
C22 0.067(8) 0.24(2) 0.194(18) 0.119(18) 0.025(10) 0.053(11)
C23 0.128(13) 0.083(8) 0.213(17) 0.003(10) 0.027(13) 0.024(8)
C24 0.074(7) 0.107(8) 0.158(11) 0.037(9) 0.030(7) -0.013(6)
C25 0.048(4) 0.050(4) 0.060(5) 0.013(4) -0.001(4) -0.015(3)
C26 0.065(5) 0.060(4) 0.065(5) 0.003(4) -0.004(4) -0.014(3)
C27 0.077(6) 0.114(8) 0.054(5) -0.004(5) 0.007(4) -0.034(5)
C28 0.078(6) 0.078(6) 0.078(7) 0.008(5) -0.016(5) -0.019(5)
C29 0.068(5) 0.059(5) 0.122(9) 0.015(6) -0.025(6) -0.011(4)
C30 0.048(4) 0.052(4) 0.070(5) 0.012(4) -0.002(4) -0.014(3)
C31 0.139(10) 0.137(10) 0.079(7) 0.037(7) 0.036(7) -0.028(8)
N1 0.062(4) 0.069(4) 0.087(5) 0.012(4) -0.029(4) -0.021(3)
N2 0.060(4) 0.047(3) 0.068(4) -0.001(3) -0.001(3) -0.010(3)
N3 0.062(3) 0.046(3) 0.054(4) 0.007(3) -0.008(3) -0.006(3)
O1 0.100(4) 0.051(3) 0.078(4) -0.002(3) -0.003(3) -0.036(3)
O2 0.123(6) 0.119(6) 0.087(5) 0.007(4) 0.031(4) -0.009(5)

loop_
_atom_type_symbol
_atom_type_description
_atom_type_scat_dispersion_real
_atom_type_scat_dispersion_imag
_atom_type_scat_source
C C 0.0033 0.0016 'International Tables Vol C Tables 4.2.6.8 and 6.1.1.4'
H H 0.0000 0.0000 'International Tables Vol C Tables 4.2.6.8 and 6.1.1.4'
N N 0.0061 0.0033 'International Tables Vol C Tables 4.2.6.8 and 6.1.1.4'
O O 0.0106 0.0060 'International Tables Vol C Tables 4.2.6.8 and 6.1.1.4'

loop_
_geom_angle_atom_site_label_1
_geom_angle_atom_site_label_2
_geom_angle_atom_site_label_3
_geom_angle
C4 C1 N2 125.8(7)
C4 C1 C2 109.8(7)
N2 C1 C2 124.2(7)
O1 C2 N1 125.5(7)
O1 C2 C1 128.6(8)
N1 C2 C1 105.8(7)
N1 C3 C4 104.2(6)
N1 C3 H3A 110.9
C4 C3 H3A 110.9
N1 C3 H3B 110.9
C4 C3 H3B 110.9
H3A C3 H3B 108.9
C1 C4 C3 108.4(6)
C1 C4 C5 123.3(6)
C3 C4 C5 128.2(6)
C4 C5 C6 107.1(5)
C4 C5 C25 111.5(6)
C6 C5 C25 110.0(5)
C4 C5 H5 109.4
C6 C5 H5 109.4
C25 C5 H5 109.4
C7 C6 C5 113.5(5)
C7 C6 H6A 108.9
C5 C6 H6A 108.9
C7 C6 H6B 108.9
C5 C6 H6B 108.9
H6A C6 H6B 107.7
N2 C7 C8 110.7(5)
N2 C7 C6 110.8(6)
C8 C7 C6 115.0(6)
N2 C7 H7 106.6
C8 C7 H7 106.6
C6 C7 H7 106.6
N3 C8 C15 111.3(7)
N3 C8 C7 124.8(6)
C15 C8 C7 123.8(6)
N3 C9 C14 109.5(7)
N3 C9 C10 128.3(7)
C14 C9 C10 122.2(8)
C11 C10 C9 115.9(8)
C11 C10 H10 122.0
C9 C10 H10 122.0
C10 C11 C12 121.8(9)
C10 C11 H11 119.1
C12 C11 H11 119.1
C13 C12 O2 127.7(8)
C13 C12 C11 120.0(8)
O2 C12 C11 112.2(9)
C12 C13 C14 120.7(8)
C12 C13 H13 119.7
C14 C13 H13 119.7
C9 C14 C15 106.6(7)
C9 C14 C13 119.3(8)
C15 C14 C13 134.1(7)
C8 C15 C14 106.1(6)
C8 C15 C16 122.1(7)
C14 C15 C16 131.6(7)
C17 C16 C15 109.9(6)
C17 C16 H16A 109.7
C15 C16 H16A 109.7
C17 C16 H16B 109.7
C15 C16 H16B 109.7
H16A C16 H16B 108.2
N2 C17 C16 111.3(5)
N2 C17 H17A 109.4
C16 C17 H17A 109.4
N2 C17 H17B 109.4
C16 C17 H17B 109.4
H17A C17 H17B 108.0
N1 C18 C19 115.2(7)
N1 C18 H18A 108.5
C19 C18 H18A 108.5
N1 C18 H18B 108.5
C19 C18 H18B 108.5
H18A C18 H18B 107.5
C20 C19 C24 119.4(10)
C20 C19 C18 120.9(9)
C24 C19 C18 119.7(9)
C21 C20 C19 118.7(12)
C21 C20 H20 120.6
C19 C20 H20 120.6
C20 C21 C22 117.4(12)
C20 C21 H21 121.3
C22 C21 H21 121.3
C23 C22 C21 120.7(14)
C23 C22 H22 119.7
C21 C22 H22 119.7
C22 C23 C24 119.1(18)
C22 C23 H23 120.4
C24 C23 H23 120.4
C23 C24 C19 124.2(13)
C23 C24 H24 117.9
C19 C24 H24 117.9
C30 C25 C26 120.6(7)
C30 C25 C5 119.0(7)
C26 C25 C5 120.1(6)
C25 C26 C27 117.8(8)
C25 C26 H26 121.1
C27 C26 H26 121.1
C28 C27 C26 123.4(9)
C28 C27 H27 118.3
C26 C27 H27 118.3
C27 C28 C29 118.5(9)
C27 C28 H28 120.8
C29 C28 H28 120.8
C28 C29 C30 121.0(8)
C28 C29 H29 119.5
C30 C29 H29 119.5
C25 C30 C29 118.5(8)
C25 C30 H30 120.8
C29 C30 H30 120.8
O2 C31 H31A 109.5
O2 C31 H31B 109.5
H31A C31 H31B 109.5
O2 C31 H31C 109.5
H31A C31 H31C 109.5
H31B C31 H31C 109.5
C2 N1 C18 123.1(7)
C2 N1 C3 111.7(6)
C18 N1 C3 125.0(7)
C1 N2 C7 113.0(5)
C1 N2 C17 115.6(6)
C7 N2 C17 112.6(6)
C8 N3 C9 106.5(6)
C12 O2 C31 114.1(8)

loop_
_geom_bond_atom_site_label_1
_geom_bond_atom_site_label_2
_geom_bond_distance
C1 C4 1.308(10)
C1 N2 1.441(9)
C1 C2 1.467(10)
C2 O1 1.239(9)
C2 N1 1.318(10)
C3 N1 1.418(10)
C3 C4 1.457(10)
C3 H3A 0.9700
C3 H3B 0.9700
C4 C5 1.508(9)
C5 C6 1.515(9)
C5 C25 1.564(9)
C5 H5 0.9800
C6 C7 1.518(9)
C6 H6A 0.9700
C6 H6B 0.9700
C7 N2 1.469(9)
C7 C8 1.499(10)
C7 H7 0.9800
C8 N3 1.349(9)
C8 C15 1.354(10)
C9 N3 1.361(10)
C9 C14 1.376(10)
C9 C10 1.412(11)
C10 C11 1.408(13)
C10 H10 0.9300
C11 C12 1.422(14)
C11 H11 0.9300
C12 C13 1.322(11)
C12 O2 1.356(10)
C13 C14 1.428(11)
C13 H13 0.9300
C14 C15 1.404(10)
C15 C16 1.501(10)
C16 C17 1.506(11)
C16 H16A 0.9700
C16 H16B 0.9700
C17 N2 1.485(8)
C17 H17A 0.9700
C17 H17B 0.9700
C18 N1 1.415(10)
C18 C19 1.550(12)
C18 H18A 0.9700
C18 H18B 0.9700
C19 C20 1.317(12)
C19 C24 1.360(15)
C20 C21 1.348(18)
C20 H20 0.9300
C21 C22 1.48(2)
C21 H21 0.9300
C22 C23 1.24(3)
C22 H22 0.9300
C23 C24 1.296(19)
C23 H23 0.9300
C24 H24 0.9300
C25 C30 1.365(10)
C25 C26 1.384(10)
C26 C27 1.423(11)
C26 H26 0.9300
C27 C28 1.291(13)
C27 H27 0.9300
C28 C29 1.402(13)
C28 H28 0.9300
C29 C30 1.410(11)
C29 H29 0.9300
C30 H30 0.9300
C31 O2 1.462(13)
C31 H31A 0.9600
C31 H31B 0.9600
C31 H31C 0.9600

loop_
_geom_torsion_atom_site_label_1
_geom_torsion_atom_site_label_2
_geom_torsion_atom_site_label_3
_geom_torsion_atom_site_label_4
_geom_torsion
C4 C1 C2 O1 -173.2(8)
N2 C1 C2 O1 2.5(13)
C4 C1 C2 N1 2.1(9)
N2 C1 C2 N1 177.8(7)
N2 C1 C4 C3 -177.9(7)
C2 C1 C4 C3 -2.3(9)
N2 C1 C4 C5 5.0(12)
C2 C1 C4 C5 -179.4(6)
N1 C3 C4 C1 1.6(9)
N1 C3 C4 C5 178.5(7)
C1 C4 C5 C6 -21.5(9)
C3 C4 C5 C6 162.1(7)
C1 C4 C5 C25 -141.8(7)
C3 C4 C5 C25 41.7(9)
C4 C5 C6 C7 48.0(8)
C25 C5 C6 C7 169.3(6)
C5 C6 C7 N2 -60.0(8)
C5 C6 C7 C8 66.5(7)
N2 C7 C8 N3 171.5(6)
C6 C7 C8 N3 45.0(9)
N2 C7 C8 C15 -12.3(9)
C6 C7 C8 C15 -138.9(7)
N3 C9 C10 C11 -178.0(8)
C14 C9 C10 C11 1.2(12)
C9 C10 C11 C12 -3.5(14)
C10 C11 C12 C13 4.2(15)
C10 C11 C12 O2 -176.7(9)
O2 C12 C13 C14 178.6(8)
C11 C12 C13 C14 -2.4(13)
N3 C9 C14 C15 -0.8(8)
C10 C9 C14 C15 179.9(7)
N3 C9 C14 C13 179.8(6)
C10 C9 C14 C13 0.5(11)
C12 C13 C14 C9 0.1(11)
C12 C13 C14 C15 -179.1(8)
N3 C8 C15 C14 0.4(8)
C7 C8 C15 C14 -176.3(6)
N3 C8 C15 C16 175.6(6)
C7 C8 C15 C16 -1.0(11)
C9 C14 C15 C8 0.3(8)
C13 C14 C15 C8 179.6(8)
C9 C14 C15 C16 -174.4(7)
C13 C14 C15 C16 4.9(14)
C8 C15 C16 C17 -16.8(10)
C14 C15 C16 C17 157.1(7)
C15 C16 C17 N2 47.9(8)
N1 C18 C19 C20 141.4(9)
N1 C18 C19 C24 -38.6(12)
C24 C19 C20 C21 -3.9(15)
C18 C19 C20 C21 176.2(9)
C19 C20 C21 C22 5.0(16)
C20 C21 C22 C23 0(2)
C21 C22 C23 C24 -5(2)
C22 C23 C24 C19 7(2)
C20 C19 C24 C23 -2.2(18)
C18 C19 C24 C23 177.7(12)
C4 C5 C25 C30 -138.2(6)
C6 C5 C25 C30 103.2(7)
C4 C5 C25 C26 47.9(8)
C6 C5 C25 C26 -70.7(8)
C30 C25 C26 C27 3.5(11)
C5 C25 C26 C27 177.2(6)
C25 C26 C27 C28 -3.7(13)
C26 C27 C28 C29 1.1(14)
C27 C28 C29 C30 1.7(13)
C26 C25 C30 C29 -0.9(10)
C5 C25 C30 C29 -174.7(6)
C28 C29 C30 C25 -1.8(11)
O1 C2 N1 C18 -1.2(13)
C1 C2 N1 C18 -176.8(7)
O1 C2 N1 C3 174.5(8)
C1 C2 N1 C3 -1.1(9)
C19 C18 N1 C2 -81.4(11)
C19 C18 N1 C3 103.4(10)
C4 C3 N1 C2 -0.2(9)
C4 C3 N1 C18 175.4(7)
C4 C1 N2 C7 -14.2(10)
C2 C1 N2 C7 170.8(7)
C4 C1 N2 C17 -146.0(7)
C2 C1 N2 C17 39.1(9)
C8 C7 N2 C1 -89.2(7)
C6 C7 N2 C1 39.7(8)
C8 C7 N2 C17 44.1(7)
C6 C7 N2 C17 172.9(5)
C16 C17 N2 C1 67.2(8)
C16 C17 N2 C7 -64.7(8)
C15 C8 N3 C9 -0.9(8)
C7 C8 N3 C9 175.7(6)
C14 C9 N3 C8 1.0(7)
C10 C9 N3 C8 -179.7(7)
C13 C12 O2 C31 -8.1(14)
C11 C12 O2 C31 172.8(9)
